data_1544326
loop_
_publ_author_name
'Brueggeller, Peter'
'Strabler, Christof'
'Sinn, Stephan'
'Pehn, Richard'
'Pann, Johann'
'Dutzler, Julian'
'Viertl, Wolfgang'
'Prock, Johannes'
'Ehrmann, Katharina'
'Weninger, Alexander'
'Kopacka, Holger'
'De Cola, Luisa'

_publ_section_title
;
 Stabilisation effects of phosphane ligands in the homogeneous approach of
 sunlight induced hydrogen production
;
_journal_name_full 'Faraday Discuss.'
_journal_paper_doi 10.1039/C6FD00210B
_journal_year 2016
_chemical_formula_moiety 'C97 H82 N4 Os P6 Pd, 4(F6 P), 1.12(C Cl2), 1.42(C Cl), 1.42(Cl)'
_chemical_formula_sum 'C99.54 H82 Cl5.08 F24 N4 Os P10 Pd'
_chemical_formula_weight 2576.59
_chemical_name_systematic '[Os(bpy)2(dppcb)Pd(dppm)](PF6)4'
_space_group_crystal_system monoclinic
_space_group_IT_number 7
_space_group_name_Hall 'P -2yac'
_space_group_name_H-M_alt 'P 1 n 1'
_symmetry_space_group_name_Hall 'P -2yac'
_symmetry_space_group_name_H-M 'P 1 n 1'
_atom_sites_solution_hydrogens geom
_atom_sites_solution_primary direct
_atom_sites_solution_secondary difmap
_audit_creation_method SHELXL-2014/7
_audit_update_record
;
2016-08-31 deposited with the CCDC.
2016-10-18 downloaded from the CCDC.
;
_cell_angle_alpha 90
_cell_angle_beta 107.3398(8)
_cell_angle_gamma 90
_cell_formula_units_Z 2
_cell_length_a 17.6742(3)
_cell_length_b 13.9310(2)
_cell_length_c 24.3295(4)
_cell_measurement_reflns_used 211818
_cell_measurement_temperature 243(2)
_cell_measurement_theta_max 26.022
_cell_measurement_theta_min 0.998
_cell_volume 5718.15(16)
_computing_cell_refinement 'Denzo and Scalepack'
_computing_data_collection 'Kappa CCD'
_computing_data_reduction 'Denzo and Scalepack'
_computing_molecular_graphics 'SHELXL-2014/7 (Sheldrick, 2014)'
_computing_publication_material 'SHELXL-2014/7 (Sheldrick, 2014)'
_computing_structure_refinement 'SHELXL-2014/7 (Sheldrick, 2014)'
_computing_structure_solution 'SHELXL-2014/7 (Sheldrick, 2014)'
_diffrn_ambient_temperature 243(2)
_diffrn_measured_fraction_theta_full 1.000
_diffrn_measured_fraction_theta_max 1.000
_diffrn_measurement_device_type 'Kappa CCD'
_diffrn_measurement_method 'phi- and omega-scans'
_diffrn_radiation_type MoK\a
_diffrn_radiation_wavelength 0.71073
_diffrn_reflns_av_R_equivalents 0.0349
_diffrn_reflns_av_unetI/netI 0.0662
_diffrn_reflns_Laue_measured_fraction_full 1.000
_diffrn_reflns_Laue_measured_fraction_max 1.000
_diffrn_reflns_limit_h_max 21
_diffrn_reflns_limit_h_min -21
_diffrn_reflns_limit_k_max 16
_diffrn_reflns_limit_k_min -16
_diffrn_reflns_limit_l_max 29
_diffrn_reflns_limit_l_min -29
_diffrn_reflns_number 20704
_diffrn_reflns_point_group_measured_fraction_full 1.000
_diffrn_reflns_point_group_measured_fraction_max 1.000
_diffrn_reflns_theta_full 25.242
_diffrn_reflns_theta_max 25.249
_diffrn_reflns_theta_min 1.705
_diffrn_source 'fine-focus sealed tube'
_exptl_absorpt_coefficient_mu 1.609
_exptl_absorpt_correction_T_max 0.845
_exptl_absorpt_correction_T_min 0.740
_exptl_absorpt_correction_type multi-scan
_exptl_absorpt_process_details 'Otwinowski et al, 1997'
_exptl_crystal_colour orange
_exptl_crystal_density_diffrn 1.497
_exptl_crystal_density_method 'not measured'
_exptl_crystal_description prism
_exptl_crystal_F_000 2563.2
_exptl_crystal_preparation ', Luminescent'
_exptl_crystal_size_max 0.20
_exptl_crystal_size_mid 0.15
_exptl_crystal_size_min 0.10
_exptl_transmission_factor_max 0.845
_exptl_transmission_factor_min 0.740
_refine_diff_density_max 0.602
_refine_diff_density_min -0.673
_refine_diff_density_rms 0.085
_refine_ls_abs_structure_details
; 
 Refinement of F^2^ against ALL reflections.  The weighted R-factor wR and 
 goodness of fit S are based on F^2^, conventional R-factors R are based 
 on F, with F set to zero for negative F^2^. The threshold expression of 
 F^2^ > 2sigma(F^2^) is used only for calculating R-factors(gt) etc. and is 
 not relevant to the choice of reflections for refinement.  R-factors based 
 on F^2^ are statistically about twice as large as those based on F, and R- 
 factors based on ALL data will be even larger. 
 Refined as an inversion twin.
;
_refine_ls_abs_structure_Flack 0.581(8)
_refine_ls_extinction_method none
_refine_ls_goodness_of_fit_ref 1.027
_refine_ls_hydrogen_treatment constr
_refine_ls_matrix_type full
_refine_ls_number_parameters 1352
_refine_ls_number_reflns 19865
_refine_ls_number_restraints 3
_refine_ls_restrained_S_all 1.027
_refine_ls_R_factor_all 0.0890
_refine_ls_R_factor_gt 0.0580
_refine_ls_shift/su_max 0.001
_refine_ls_shift/su_mean 0.003
_refine_ls_structure_factor_coef Fsqd
_refine_ls_weighting_details 'w=1/[\s^2^(Fo^2^)+(0.0609P)^2^+10.9763P] where P=(Fo^2^+2Fc^2^)/3'
_refine_ls_weighting_scheme calc
_refine_ls_wR_factor_gt 0.1184
_refine_ls_wR_factor_ref 0.1295
_reflns_Friedel_coverage 0.999
_reflns_Friedel_fraction_full 0.993
_reflns_Friedel_fraction_max 0.993
_reflns_number_gt 15563
_reflns_number_total 20704
_reflns_threshold_expression 'I > 2\s(I)'
_cod_data_source_file c6fd00210b2.cif
_cod_data_source_block 1
_cod_database_code 1544326
_shelx_shelxl_version_number 2014/7
_shelx_space_group_comment
;
The symmetry employed for this shelxl refinement is uniquely defined
by the following loop, which should always be used as a source of
symmetry information in preference to the above space-group names.
They are only intended as comments.
;
_shelx_estimated_absorpt_t_min 0.740
_shelx_estimated_absorpt_t_max 0.845
_exptl_absorpt_special_details 'Otwinowski et al, 1997'

loop_
_space_group_symop_operation_xyz
'x, y, z'
'x+1/2, -y, z+1/2'

loop_
_atom_site_label
_atom_site_type_symbol
_atom_site_fract_x
_atom_site_fract_y
_atom_site_fract_z
_atom_site_U_iso_or_equiv
_atom_site_adp_type
_atom_site_occupancy
_atom_site_site_symmetry_order
_atom_site_calc_flag
_atom_site_refinement_flags_posn
_atom_site_refinement_flags_adp
_atom_site_refinement_flags_occupancy
Os1 Os 0.91501(3) 0.65310(3) 0.71121(2) 0.04319(13) Uani 1 1 d . . .
Pd1 Pd 0.58506(5) 0.88488(7) 0.78960(4) 0.0439(2) Uani 1 1 d . . .
P1 P 0.8269(2) 0.5916(2) 0.75652(13) 0.0447(7) Uani 1 1 d . . .
P2 P 0.8061(2) 0.7428(2) 0.65910(14) 0.0483(8) Uani 1 1 d . . .
P3 P 0.6804(2) 0.7745(2) 0.83568(13) 0.0463(7) Uani 1 1 d . . .
P4 P 0.6761(2) 0.9285(2) 0.74295(14) 0.0462(7) Uani 1 1 d . . .
P5 P 0.4922(2) 0.8748(3) 0.84196(15) 0.0524(8) Uani 1 1 d . . .
P6 P 0.4847(2) 1.0008(3) 0.75463(15) 0.0520(9) Uani 1 1 d . . .
N1 N 0.9689(7) 0.7688(7) 0.7618(4) 0.050(3) Uani 1 1 d . . .
N2 N 0.9909(7) 0.7070(8) 0.6671(5) 0.058(3) Uani 1 1 d . . .
N3 N 0.9034(6) 0.5273(7) 0.6623(4) 0.049(2) Uani 1 1 d . . .
N4 N 1.0153(6) 0.5712(7) 0.7557(4) 0.046(2) Uani 1 1 d . . .
C1 C 0.7387(7) 0.6726(8) 0.7469(5) 0.045(3) Uani 1 1 d . . .
H1 H 0.6893 0.6368 0.7418 0.054 Uiso 1 1 calc R U .
C2 C 0.7314(8) 0.7517(8) 0.6983(5) 0.049(3) Uani 1 1 d . . .
H2 H 0.6773 0.7562 0.6721 0.059 Uiso 1 1 calc R U .
C3 C 0.7510(7) 0.7519(8) 0.7932(5) 0.042(3) Uani 1 1 d . . .
H3 H 0.8050 0.7472 0.8195 0.050 Uiso 1 1 calc R U .
C4 C 0.7488(9) 0.8313(9) 0.7467(6) 0.046(3) Uani 1 1 d . . .
H4 H 0.8019 0.8583 0.7526 0.056 Uiso 1 1 calc R U .
C5 C 0.4597(9) 0.9988(10) 0.8236(6) 0.057(3) Uani 1 1 d . . .
H5A H 0.4902 1.0449 0.8513 0.068 Uiso 1 1 calc R U .
H5B H 0.4036 1.0076 0.8182 0.068 Uiso 1 1 calc R U .
C11 C 0.8520(9) 0.5590(9) 0.8323(6) 0.058(3) Uani 1 1 d . . .
C12 C 0.9236(10) 0.5864(11) 0.8710(6) 0.067(4) Uani 1 1 d . . .
H12 H 0.9586 0.6239 0.8583 0.081 Uiso 1 1 calc R U .
C13 C 0.9441(12) 0.5587(14) 0.9287(7) 0.088(5) Uani 1 1 d . . .
H13 H 0.9912 0.5799 0.9547 0.106 Uiso 1 1 calc R U .
C14 C 0.8936(15) 0.4996(17) 0.9467(8) 0.102(7) Uani 1 1 d . . .
H14 H 0.9070 0.4797 0.9849 0.123 Uiso 1 1 calc R U .
C15 C 0.8238(16) 0.4702(15) 0.9086(9) 0.102(7) Uani 1 1 d . . .
H15 H 0.7909 0.4289 0.9209 0.122 Uiso 1 1 calc R U .
C16 C 0.8015(10) 0.5006(11) 0.8525(7) 0.074(4) Uani 1 1 d . . .
H16 H 0.7525 0.4824 0.8278 0.088 Uiso 1 1 calc R U .
C21 C 0.7864(9) 0.4781(9) 0.7238(6) 0.058(4) Uani 1 1 d . . .
C22 C 0.7108(11) 0.4723(14) 0.6817(7) 0.079(5) Uani 1 1 d . . .
H22 H 0.6762 0.5242 0.6747 0.095 Uiso 1 1 calc R U .
C23 C 0.6899(15) 0.3868(19) 0.6512(10) 0.106(7) Uani 1 1 d . . .
H23 H 0.6426 0.3840 0.6214 0.127 Uiso 1 1 calc R U .
C24 C 0.736(2) 0.3085(18) 0.6635(12) 0.126(11) Uani 1 1 d . . .
H24 H 0.7189 0.2514 0.6439 0.151 Uiso 1 1 calc R U .
C25 C 0.808(2) 0.3130(13) 0.7057(11) 0.120(9) Uani 1 1 d . . .
H25 H 0.8405 0.2588 0.7142 0.144 Uiso 1 1 calc R U .
C26 C 0.8336(13) 0.3981(10) 0.7352(7) 0.081(5) Uani 1 1 d . . .
H26 H 0.8829 0.4007 0.7630 0.098 Uiso 1 1 calc R U .
C31 C 0.8181(9) 0.8685(11) 0.6385(7) 0.067(4) Uani 1 1 d . . .
C32 C 0.7607(15) 0.9040(13) 0.5907(9) 0.105(7) Uani 1 1 d . . .
H32 H 0.7159 0.8691 0.5712 0.126 Uiso 1 1 calc R U .
C33 C 0.776(2) 1.0029(18) 0.5729(11) 0.134(10) Uani 1 1 d . . .
H33 H 0.7407 1.0286 0.5400 0.161 Uiso 1 1 calc R U .
C34 C 0.8341(17) 1.0532(18) 0.5992(14) 0.127(9) Uani 1 1 d . . .
H34 H 0.8422 1.1126 0.5844 0.152 Uiso 1 1 calc R U .
C35 C 0.8892(13) 1.0193(15) 0.6532(18) 0.184(17) Uani 1 1 d . . .
H35 H 0.9283 1.0587 0.6763 0.220 Uiso 1 1 calc R U .
C36 C 0.8794(11) 0.9236(13) 0.6680(12) 0.136(11) Uani 1 1 d . . .
H36 H 0.9170 0.8971 0.6996 0.163 Uiso 1 1 calc R U .
C41 C 0.7494(9) 0.6955(12) 0.5889(6) 0.064(4) Uani 1 1 d . . .
C42 C 0.6771(11) 0.6546(13) 0.5764(6) 0.080(5) Uani 1 1 d . . .
H42 H 0.6502 0.6587 0.6039 0.097 Uiso 1 1 calc R U .
C43 C 0.6389(15) 0.6055(15) 0.5241(9) 0.107(7) Uani 1 1 d . . .
H43 H 0.5904 0.5743 0.5170 0.128 Uiso 1 1 calc R U .
C44 C 0.685(2) 0.6096(19) 0.4826(9) 0.137(11) Uani 1 1 d . . .
H44 H 0.6623 0.5832 0.4462 0.164 Uiso 1 1 calc R U .
C45 C 0.7557(18) 0.649(2) 0.4943(9) 0.108(8) Uani 1 1 d . . .
H45 H 0.7829 0.6449 0.4670 0.130 Uiso 1 1 calc R U .
C46 C 0.7907(11) 0.6949(13) 0.5451(7) 0.079(5) Uani 1 1 d . . .
H46 H 0.8396 0.7250 0.5516 0.095 Uiso 1 1 calc R U .
C51 C 0.7455(9) 0.8219(11) 0.9026(6) 0.059(4) Uani 1 1 d . . .
C52 C 0.8166(9) 0.7790(13) 0.9312(6) 0.074(4) Uani 1 1 d . . .
H52 H 0.8323 0.7234 0.9165 0.089 Uiso 1 1 calc R U .
C53 C 0.8644(12) 0.818(2) 0.9816(8) 0.111(7) Uani 1 1 d . . .
H53 H 0.9116 0.7878 1.0011 0.133 Uiso 1 1 calc R U .
C54 C 0.8431(13) 0.9017(18) 1.0034(8) 0.108(7) Uani 1 1 d . . .
H54 H 0.8771 0.9295 1.0363 0.130 Uiso 1 1 calc R U .
C55 C 0.7747(13) 0.9418(17) 0.9775(8) 0.111(7) Uani 1 1 d . . .
H55 H 0.7595 0.9964 0.9935 0.133 Uiso 1 1 calc R U .
C56 C 0.7242(9) 0.9047(12) 0.9265(6) 0.074(5) Uani 1 1 d . . .
H56 H 0.6763 0.9350 0.9086 0.089 Uiso 1 1 calc R U .
C61 C 0.6446(9) 0.6600(9) 0.8516(5) 0.055(3) Uani 1 1 d . . .
C62 C 0.5867(9) 0.6129(10) 0.8071(6) 0.063(4) Uani 1 1 d . . .
H62 H 0.5674 0.6416 0.7711 0.076 Uiso 1 1 calc R U .
C63 C 0.5589(12) 0.5252(12) 0.8171(9) 0.091(6) Uani 1 1 d . . .
H63 H 0.5254 0.4898 0.7873 0.109 Uiso 1 1 calc R U .
C64 C 0.5828(16) 0.4896(15) 0.8742(11) 0.110(7) Uani 1 1 d . . .
H64 H 0.5620 0.4318 0.8822 0.132 Uiso 1 1 calc R U .
C65 C 0.6336(13) 0.5363(15) 0.9164(9) 0.094(6) Uani 1 1 d . . .
H65 H 0.6473 0.5108 0.9533 0.113 Uiso 1 1 calc R U .
C66 C 0.6669(11) 0.6213(12) 0.9073(7) 0.075(4) Uani 1 1 d . . .
H66 H 0.7035 0.6527 0.9374 0.090 Uiso 1 1 calc R U .
C71 C 0.7389(7) 1.0242(8) 0.7799(5) 0.060(4) Uani 1 1 d G . .
C72 C 0.8086(9) 1.0427(11) 0.7665(7) 0.132(9) Uani 1 1 d G . .
H72A H 0.8193 1.0104 0.7362 0.158 Uiso 1 1 calc R U .
C73 C 0.8623(8) 1.1097(13) 0.7983(9) 0.139(10) Uani 1 1 d G . .
H73A H 0.9090 1.1221 0.7893 0.167 Uiso 1 1 calc R U .
C74 C 0.8464(12) 1.1580(13) 0.8436(9) 0.142(9) Uani 1 1 d G . .
H74A H 0.8824 1.2028 0.8648 0.274 Uiso 1 1 calc R U .
C75 C 0.7767(15) 1.1395(16) 0.8570(9) 0.138(4) Uani 1 1 d G . .
H75A H 0.7660 1.1719 0.8873 0.371 Uiso 1 1 calc R U .
C76 C 0.7229(11) 1.0726(14) 0.8252(9) 0.146(4) Uani 1 1 d G . .
H76A H 0.6763 1.0602 0.8342 0.398 Uiso 1 1 calc R U .
C81 C 0.6336(8) 0.9641(9) 0.6693(5) 0.049(3) Uani 1 1 d . . .
C82 C 0.6464(12) 1.0549(12) 0.6491(7) 0.085(6) Uani 1 1 d . . .
H82 H 0.6794 1.0987 0.6738 0.102 Uiso 1 1 calc R U .
C83 C 0.6106(16) 1.0785(17) 0.5935(10) 0.126(9) Uani 1 1 d . . .
H83 H 0.6222 1.1374 0.5799 0.152 Uiso 1 1 calc R U .
C84 C 0.5578(12) 1.0186(15) 0.5567(8) 0.091(5) Uani 1 1 d . . .
H84 H 0.5330 1.0375 0.5189 0.109 Uiso 1 1 calc R U .
C85 C 0.5416(10) 0.9304(13) 0.5756(7) 0.076(4) Uani 1 1 d . . .
H85 H 0.5051 0.8897 0.5511 0.092 Uiso 1 1 calc R U .
C86 C 0.5799(9) 0.9027(11) 0.6315(6) 0.064(4) Uani 1 1 d . . .
H86 H 0.5699 0.8424 0.6441 0.076 Uiso 1 1 calc R U .
C91 C 0.5204(8) 0.8604(11) 0.9201(6) 0.065(4) Uani 1 1 d . . .
C92 C 0.5257(9) 0.7648(12) 0.9400(7) 0.076(4) Uani 1 1 d . . .
H92 H 0.5145 0.7125 0.9151 0.091 Uiso 1 1 calc R U .
C93 C 0.5490(13) 0.7543(19) 1.0002(9) 0.113(7) Uani 1 1 d . . .
H93 H 0.5528 0.6925 1.0152 0.135 Uiso 1 1 calc R U .
C94 C 0.5660(16) 0.828(2) 1.0370(9) 0.120(8) Uani 1 1 d . . .
H94 H 0.5834 0.8168 1.0765 0.144 Uiso 1 1 calc R U .
C95 C 0.5576(14) 0.921(2) 1.0161(8) 0.117(8) Uani 1 1 d . . .
H95 H 0.5670 0.9725 1.0416 0.140 Uiso 1 1 calc R U .
C96 C 0.5351(11) 0.9378(13) 0.9568(7) 0.089(5) Uani 1 1 d . . .
H96 H 0.5302 1.0001 0.9425 0.107 Uiso 1 1 calc R U .
C101 C 0.4063(8) 0.7978(11) 0.8131(6) 0.059(3) Uani 1 1 d . . .
C102 C 0.4005(10) 0.7376(12) 0.7689(7) 0.076(4) Uani 1 1 d . . .
H102 H 0.4432 0.7329 0.7541 0.091 Uiso 1 1 calc R U .
C103 C 0.3342(12) 0.6823(15) 0.7445(9) 0.091(6) Uani 1 1 d . . .
H103 H 0.3299 0.6434 0.7126 0.109 Uiso 1 1 calc R U .
C104 C 0.2735(12) 0.6884(17) 0.7707(12) 0.108(7) Uani 1 1 d . . .
H104 H 0.2278 0.6521 0.7557 0.130 Uiso 1 1 calc R U .
C105 C 0.2784(10) 0.7436(17) 0.8157(9) 0.099(6) Uani 1 1 d . . .
H105 H 0.2374 0.7437 0.8323 0.119 Uiso 1 1 calc R U .
C106 C 0.3447(9) 0.8020(14) 0.8388(7) 0.083(5) Uani 1 1 d . . .
H106 H 0.3480 0.8422 0.8700 0.099 Uiso 1 1 calc R U .
C111 C 0.5034(8) 1.1230(9) 0.7359(5) 0.054(3) Uani 1 1 d . . .
C112 C 0.4826(12) 1.1532(13) 0.6805(7) 0.089(5) Uani 1 1 d . . .
H112 H 0.4562 1.1116 0.6512 0.107 Uiso 1 1 calc R U .
C113 C 0.5004(12) 1.2469(16) 0.6672(8) 0.098(6) Uani 1 1 d . . .
H113 H 0.4872 1.2652 0.6287 0.118 Uiso 1 1 calc R U .
C114 C 0.5345(13) 1.3086(12) 0.7065(9) 0.090(5) Uani 1 1 d . . .
H114 H 0.5449 1.3708 0.6969 0.109 Uiso 1 1 calc R U .
C115 C 0.554(2) 1.2801(14) 0.7609(11) 0.177(16) Uani 1 1 d . . .
H115 H 0.5771 1.3247 0.7895 0.213 Uiso 1 1 calc R U .
C116 C 0.5422(17) 1.1857(14) 0.7781(8) 0.126(9) Uani 1 1 d . . .
H116 H 0.5601 1.1670 0.8165 0.151 Uiso 1 1 calc R U .
C121 C 0.3963(8) 0.9673(10) 0.6987(6) 0.060(4) Uani 1 1 d . . .
C122 C 0.3274(10) 1.0183(14) 0.6902(9) 0.091(6) Uani 1 1 d . . .
H122 H 0.3255 1.0672 0.7158 0.109 Uiso 1 1 calc R U .
C123 C 0.2623(11) 0.9994(17) 0.6459(10) 0.105(6) Uani 1 1 d . . .
H123 H 0.2155 1.0323 0.6429 0.126 Uiso 1 1 calc R U .
C124 C 0.2641(13) 0.933(2) 0.6051(9) 0.103(7) Uani 1 1 d . . .
H124 H 0.2217 0.9260 0.5718 0.124 Uiso 1 1 calc R U .
C125 C 0.3307(14) 0.8747(15) 0.6146(7) 0.093(6) Uani 1 1 d . . .
H125 H 0.3305 0.8230 0.5903 0.111 Uiso 1 1 calc R U .
C126 C 0.3985(10) 0.8942(12) 0.6609(6) 0.075(4) Uani 1 1 d . . .
H126 H 0.4445 0.8582 0.6660 0.090 Uiso 1 1 calc R U .
C1A C 0.9542(8) 0.8031(10) 0.8096(6) 0.062(4) Uani 1 1 d . . .
H1A H 0.9124 0.7767 0.8203 0.074 Uiso 1 1 calc R U .
C2A C 0.9990(10) 0.8764(12) 0.8438(8) 0.079(5) Uani 1 1 d . . .
H2A H 0.9845 0.8988 0.8753 0.095 Uiso 1 1 calc R U .
C3A C 1.0614(12) 0.9145(12) 0.8324(8) 0.077(5) Uani 1 1 d . . .
H3A H 1.0906 0.9633 0.8551 0.093 Uiso 1 1 calc R U .
C4A C 1.0820(12) 0.8788(11) 0.7850(9) 0.088(5) Uani 1 1 d . . .
H4A H 1.1271 0.9014 0.7771 0.105 Uiso 1 1 calc R U .
C5A C 1.0334(9) 0.8071(11) 0.7484(7) 0.066(4) Uani 1 1 d . . .
C6A C 1.0456(10) 0.7740(11) 0.6950(7) 0.070(4) Uani 1 1 d . . .
C7A C 1.1026(14) 0.8078(19) 0.6744(10) 0.108(7) Uani 1 1 d . . .
H7A H 1.1380 0.8544 0.6941 0.129 Uiso 1 1 calc R U .
C8A C 1.1070(16) 0.771(2) 0.6218(13) 0.137(10) Uani 1 1 d . . .
H8A H 1.1474 0.7912 0.6074 0.165 Uiso 1 1 calc R U .
C9A C 1.0519(12) 0.7031(16) 0.5905(9) 0.101(6) Uani 1 1 d . . .
H9A H 1.0524 0.6805 0.5546 0.121 Uiso 1 1 calc R U .
C10A C 0.9975(10) 0.6731(10) 0.6166(7) 0.069(4) Uani 1 1 d . . .
H10A H 0.9621 0.6255 0.5982 0.082 Uiso 1 1 calc R U .
C1B C 0.8430(8) 0.5006(9) 0.6167(5) 0.050(3) Uani 1 1 d . . .
H1B H 0.7976 0.5384 0.6073 0.061 Uiso 1 1 calc R U .
C2B C 0.8432(10) 0.4220(11) 0.5829(7) 0.069(4) Uani 1 1 d . . .
H2B H 0.7990 0.4069 0.5522 0.083 Uiso 1 1 calc R U .
C3B C 0.9099(12) 0.3659(12) 0.5954(8) 0.087(5) Uani 1 1 d . . .
H3B H 0.9123 0.3122 0.5734 0.105 Uiso 1 1 calc R U .
C4B C 0.9724(11) 0.3912(11) 0.6410(7) 0.076(4) Uani 1 1 d . . .
H4B H 1.0188 0.3552 0.6495 0.091 Uiso 1 1 calc R U .
C5B C 0.9684(8) 0.4691(8) 0.6747(6) 0.054(3) Uani 1 1 d . . .
C6B C 1.0299(8) 0.4921(9) 0.7294(7) 0.058(4) Uani 1 1 d . . .
C7B C 1.1003(11) 0.4398(14) 0.7520(9) 0.092(6) Uani 1 1 d . . .
H7B H 1.1108 0.3883 0.7311 0.110 Uiso 1 1 calc R U .
C8B C 1.1532(9) 0.4619(11) 0.8030(7) 0.074(4) Uani 1 1 d . . .
H8B H 1.1978 0.4241 0.8184 0.088 Uiso 1 1 calc R U .
C9B C 1.1393(9) 0.5420(10) 0.8317(6) 0.064(4) Uani 1 1 d . . .
H9B H 1.1746 0.5605 0.8667 0.077 Uiso 1 1 calc R U .
C10B C 1.0710(8) 0.5939(9) 0.8068(6) 0.052(3) Uani 1 1 d . . .
H10B H 1.0622 0.6483 0.8261 0.063 Uiso 1 1 calc R U .
P7 P 0.4710(3) 0.6037(3) 0.6253(2) 0.0806(12) Uani 1 1 d . . .
F1 F 0.4010(12) 0.553(2) 0.5857(7) 0.243(13) Uani 1 1 d . . .
F2 F 0.4603(10) 0.5447(11) 0.6776(6) 0.164(7) Uani 1 1 d . . .
F3 F 0.5434(12) 0.6615(13) 0.6632(6) 0.171(9) Uani 1 1 d . . .
F4 F 0.4788(12) 0.6655(15) 0.5760(6) 0.185(8) Uani 1 1 d . . .
F5 F 0.4205(18) 0.6723(14) 0.6455(11) 0.223(11) Uani 1 1 d . . .
F6 F 0.5277(15) 0.5371(16) 0.6100(15) 0.276(14) Uani 1 1 d . . .
P8 P 0.6320(3) 0.2173(3) 0.9508(2) 0.0865(13) Uani 1 1 d . . .
F7 F 0.5430(9) 0.2297(15) 0.9132(7) 0.172(7) Uani 1 1 d . . .
F8 F 0.6334(8) 0.1183(9) 0.9156(6) 0.127(4) Uani 1 1 d . . .
F9 F 0.6583(10) 0.2733(9) 0.9042(5) 0.128(4) Uani 1 1 d . . .
F10 F 0.6044(9) 0.1579(8) 0.9976(5) 0.118(4) Uani 1 1 d . . .
F11 F 0.6260(14) 0.3106(10) 0.9829(7) 0.185(8) Uani 1 1 d . . .
F12 F 0.7210(11) 0.2034(15) 0.9870(8) 0.193(8) Uani 1 1 d . . .
P9 P 0.1205(6) 0.1412(4) 0.7299(3) 0.131(2) Uani 1 1 d . . .
F13 F 0.1489(13) 0.2247(10) 0.7740(7) 0.172(7) Uani 1 1 d . . .
F14 F 0.1844(13) 0.0748(14) 0.7634(10) 0.189(8) Uani 1 1 d . . .
F15 F 0.0930(11) 0.0553(11) 0.6833(8) 0.163(6) Uani 1 1 d . . .
F16 F 0.0635(13) 0.0946(12) 0.7611(8) 0.182(7) Uani 1 1 d . . .
F17 F 0.0505(17) 0.2001(14) 0.6956(12) 0.254(13) Uani 1 1 d . . .
F18 F 0.166(2) 0.1880(19) 0.6941(10) 0.302(19) Uani 1 1 d . . .
P10 P 0.6663(4) 0.2582(3) 0.46780(19) 0.0961(17) Uani 1 1 d . . .
F19 F 0.6321(13) 0.1557(10) 0.4689(5) 0.183(9) Uani 1 1 d . . .
F20 F 0.6947(17) 0.3567(13) 0.4690(8) 0.285(18) Uani 1 1 d . . .
F21 F 0.7349(13) 0.2298(13) 0.5199(8) 0.226(12) Uani 1 1 d . . .
F22 F 0.625(2) 0.286(2) 0.5169(10) 0.300(17) Uani 1 1 d . . .
F23 F 0.6755(19) 0.233(2) 0.4111(9) 0.237(12) Uani 1 1 d . . .
F24 F 0.5852(18) 0.2907(15) 0.4227(11) 0.246(14) Uani 1 1 d . . .
C6 C 0.260(6) 0.430(9) 0.606(6) 0.47(9) Uani 0.7 1 d . . P
Cl1 Cl 0.1457(18) 0.462(2) 0.6016(16) 0.207(13) Uani 0.4 1 d . . P
Cl1A Cl 0.183(2) 0.495(2) 0.644(2) 0.195(15) Uani 0.3 1 d . . P
Cl2 Cl 0.2736(13) 0.3041(18) 0.5742(9) 0.279(11) Uani 0.7 1 d . . P
C7 C 0.8383(18) 0.592(2) 0.3803(12) 0.089(9) Uani 0.62 1 d . . P
Cl3 Cl 0.887(3) 0.485(3) 0.425(3) 0.46(3) Uani 0.62 1 d . . P
Cl4 Cl 0.860(3) 0.647(8) 0.342(4) 0.78(9) Uani 0.62 1 d . . P
C8 C 0.067(3) 0.245(3) 0.878(2) 0.28(5) Uani 0.72 1 d D . P
Cl5 Cl 0.0005(8) 0.3398(10) 0.8721(7) 0.184(5) Uani 0.72 1 d D . P
Cl6 Cl 0.0890(15) 0.1283(16) 0.9366(7) 0.270(10) Uani 0.72 1 d . . P
C9 C 0.331(4) 0.074(7) 0.935(4) 0.28(6) Uani 0.5 1 d . . P
Cl7 Cl 0.277(3) 0.034(3) 0.888(3) 0.37(3) Uani 0.5 1 d . . P
Cl8 Cl 0.382(6) 0.146(9) 0.956(6) 0.77(10) Uani 0.5 1 d . . P

loop_
_atom_site_aniso_label
_atom_site_aniso_U_11
_atom_site_aniso_U_22
_atom_site_aniso_U_33
_atom_site_aniso_U_23
_atom_site_aniso_U_13
_atom_site_aniso_U_12
Os1 0.0508(2) 0.0356(2) 0.0434(2) 0.0037(2) 0.01435(17) 0.0015(3)
Pd1 0.0467(5) 0.0445(5) 0.0382(5) 0.0030(4) 0.0094(4) 0.0011(4)
P1 0.057(2) 0.0379(16) 0.0399(17) 0.0035(13) 0.0163(15) 0.0019(14)
P2 0.057(2) 0.0486(19) 0.0418(18) 0.0096(14) 0.0182(16) 0.0078(16)
P3 0.0593(19) 0.0430(17) 0.0368(17) -0.0004(13) 0.0146(15) 0.0019(15)
P4 0.0553(19) 0.0368(16) 0.0465(18) 0.0001(14) 0.0152(15) -0.0008(14)
P5 0.054(2) 0.057(2) 0.046(2) 0.0042(16) 0.0149(16) 0.0012(16)
P6 0.053(2) 0.054(2) 0.0458(19) 0.0013(16) 0.0105(16) 0.0045(16)
N1 0.059(7) 0.041(6) 0.045(6) 0.007(5) 0.007(5) 0.009(5)
N2 0.062(7) 0.062(7) 0.053(7) 0.012(6) 0.021(6) 0.003(6)
N3 0.064(7) 0.044(6) 0.044(6) 0.002(5) 0.021(5) 0.001(5)
N4 0.052(6) 0.044(6) 0.046(6) 0.007(5) 0.018(5) 0.003(5)
C1 0.050(7) 0.044(7) 0.042(6) 0.003(5) 0.016(5) 0.002(5)
C2 0.048(7) 0.048(7) 0.050(8) -0.007(6) 0.012(6) -0.007(6)
C3 0.044(7) 0.042(7) 0.037(6) 0.007(5) 0.008(5) 0.007(5)
C4 0.056(8) 0.039(7) 0.043(7) 0.003(5) 0.012(6) 0.002(6)
C5 0.064(8) 0.057(8) 0.052(8) 0.003(6) 0.020(6) 0.008(7)
C11 0.079(10) 0.051(8) 0.048(8) 0.017(6) 0.027(7) 0.018(7)
C12 0.082(11) 0.065(9) 0.060(9) 0.009(7) 0.030(8) 0.025(8)
C13 0.104(13) 0.102(13) 0.053(10) 0.013(9) 0.015(9) 0.033(11)
C14 0.126(17) 0.136(18) 0.049(10) 0.029(11) 0.034(12) 0.030(14)
C15 0.15(2) 0.102(14) 0.080(14) 0.031(11) 0.074(14) 0.019(14)
C16 0.093(11) 0.065(9) 0.072(10) 0.012(8) 0.038(9) 0.024(8)
C21 0.079(10) 0.039(7) 0.065(9) -0.002(6) 0.035(8) -0.011(7)
C22 0.094(13) 0.094(13) 0.058(9) -0.005(9) 0.036(9) -0.042(10)
C23 0.114(16) 0.111(18) 0.102(16) -0.037(14) 0.046(13) -0.064(15)
C24 0.21(3) 0.080(15) 0.12(2) -0.056(15) 0.10(2) -0.079(19)
C25 0.22(3) 0.042(9) 0.119(18) -0.002(11) 0.08(2) -0.008(14)
C26 0.135(15) 0.042(9) 0.077(11) 0.002(7) 0.047(10) 0.001(9)
C31 0.070(10) 0.064(9) 0.075(10) 0.028(8) 0.031(8) 0.022(8)
C32 0.17(2) 0.059(11) 0.083(13) 0.049(10) 0.026(13) 0.025(12)
C33 0.19(3) 0.090(16) 0.114(19) 0.065(14) 0.035(19) 0.017(17)
C34 0.125(19) 0.090(16) 0.19(3) 0.066(18) 0.077(18) 0.016(15)
C35 0.068(13) 0.074(14) 0.38(5) 0.10(2) 0.03(2) 0.012(11)
C36 0.068(11) 0.061(11) 0.24(3) 0.086(15) -0.007(14) -0.008(9)
C41 0.072(10) 0.073(9) 0.043(8) -0.005(7) 0.010(7) 0.009(8)
C42 0.097(13) 0.093(12) 0.043(8) -0.012(8) 0.009(8) 0.008(10)
C43 0.123(17) 0.110(15) 0.069(13) -0.024(11) -0.001(12) -0.002(13)
C44 0.22(3) 0.114(18) 0.056(13) -0.031(12) 0.014(18) 0.05(2)
C45 0.131(19) 0.14(2) 0.051(12) -0.007(12) 0.027(12) 0.040(17)
C46 0.098(12) 0.085(11) 0.059(10) 0.016(9) 0.027(9) 0.033(10)
C51 0.066(9) 0.072(9) 0.039(7) -0.007(7) 0.014(7) -0.002(7)
C52 0.062(9) 0.101(12) 0.046(8) -0.007(8) -0.005(7) 0.025(8)
C53 0.076(12) 0.18(2) 0.055(11) -0.010(13) -0.014(9) 0.004(14)
C54 0.098(15) 0.140(18) 0.058(11) -0.036(12) -0.020(10) 0.020(13)
C55 0.103(15) 0.134(18) 0.079(13) -0.049(12) 0.002(11) 0.022(13)
C56 0.072(10) 0.085(12) 0.057(9) -0.028(9) 0.007(8) 0.012(9)
C61 0.080(9) 0.050(7) 0.043(7) 0.008(6) 0.029(7) 0.012(7)
C62 0.069(9) 0.051(7) 0.069(9) -0.014(7) 0.019(8) -0.006(7)
C63 0.119(15) 0.071(11) 0.103(14) -0.013(10) 0.064(12) -0.035(10)
C64 0.16(2) 0.070(12) 0.128(19) 0.017(13) 0.088(17) 0.002(13)
C65 0.125(17) 0.082(13) 0.080(12) 0.012(11) 0.037(12) 0.005(12)
C66 0.096(12) 0.078(11) 0.056(9) 0.018(8) 0.029(8) 0.014(9)
C71 0.067(9) 0.047(8) 0.060(9) 0.001(7) 0.010(7) -0.009(7)
C72 0.115(18) 0.092(15) 0.20(3) -0.030(16) 0.065(18) -0.021(14)
C73 0.123(19) 0.123(19) 0.17(3) -0.042(18) 0.045(18) -0.057(16)
C74 0.121(19) 0.125(19) 0.18(3) -0.043(18) 0.044(18) -0.056(16)
C75 0.122(19) 0.123(19) 0.17(3) -0.041(18) 0.046(18) -0.055(16)
C76 0.124(19) 0.123(19) 0.19(3) -0.042(18) 0.045(18) -0.058(16)
C81 0.058(8) 0.051(7) 0.041(7) 0.004(6) 0.019(6) 0.005(6)
C82 0.122(15) 0.059(10) 0.055(9) 0.016(8) -0.004(9) -0.032(10)
C83 0.17(2) 0.101(15) 0.097(16) 0.052(13) 0.015(15) -0.034(15)
C84 0.095(13) 0.111(15) 0.060(10) 0.020(10) 0.014(9) -0.002(12)
C85 0.078(10) 0.092(12) 0.058(9) 0.007(8) 0.019(8) -0.006(9)
C86 0.072(9) 0.073(10) 0.043(8) 0.009(7) 0.012(7) 0.013(8)
C91 0.061(8) 0.081(11) 0.053(8) 0.018(8) 0.018(7) 0.004(7)
C92 0.072(10) 0.068(10) 0.089(12) 0.008(8) 0.027(9) 0.014(8)
C93 0.128(17) 0.14(2) 0.062(12) 0.046(13) 0.019(11) 0.001(14)
C94 0.15(2) 0.15(2) 0.051(11) 0.013(13) 0.008(12) -0.026(17)
C95 0.143(19) 0.15(2) 0.045(10) -0.019(12) 0.016(11) -0.034(16)
C96 0.119(14) 0.085(12) 0.060(10) -0.024(9) 0.023(9) -0.024(10)
C101 0.055(8) 0.064(9) 0.056(8) 0.006(7) 0.015(7) -0.003(7)
C102 0.072(10) 0.081(11) 0.085(11) -0.010(9) 0.040(9) -0.027(9)
C103 0.086(12) 0.101(13) 0.091(13) -0.034(10) 0.034(11) -0.036(11)
C104 0.074(13) 0.112(15) 0.15(2) -0.024(15) 0.060(14) -0.033(12)
C105 0.063(11) 0.140(18) 0.113(15) -0.013(14) 0.053(11) -0.007(11)
C106 0.063(10) 0.115(13) 0.081(11) -0.013(10) 0.039(9) -0.008(9)
C111 0.058(8) 0.053(7) 0.048(7) -0.001(6) 0.011(6) 0.001(6)
C112 0.106(13) 0.087(12) 0.059(10) 0.023(9) -0.001(9) -0.018(10)
C113 0.116(15) 0.111(15) 0.063(11) 0.031(11) 0.019(10) -0.007(12)
C114 0.138(16) 0.048(8) 0.086(13) 0.004(9) 0.034(12) 0.008(10)
C115 0.38(5) 0.051(11) 0.107(18) -0.020(12) 0.08(2) -0.042(19)
C116 0.24(3) 0.070(11) 0.058(11) -0.010(9) 0.023(14) -0.031(14)
C121 0.063(11) 0.064(8) 0.048(9) 0.004(7) 0.011(7) -0.013(7)
C122 0.050(9) 0.098(13) 0.104(15) -0.007(11) -0.010(9) 0.020(9)
C123 0.066(11) 0.120(16) 0.108(16) 0.021(14) -0.005(11) 0.013(11)
C124 0.089(14) 0.15(2) 0.068(12) 0.030(13) 0.010(10) -0.036(14)
C125 0.113(16) 0.109(14) 0.056(11) -0.004(10) 0.024(11) -0.022(13)
C126 0.073(10) 0.093(12) 0.053(9) -0.005(8) 0.011(8) -0.002(9)
C1A 0.049(8) 0.058(8) 0.064(9) 0.000(7) -0.006(7) 0.007(7)
C2A 0.064(10) 0.072(10) 0.089(13) -0.016(9) 0.003(9) 0.012(9)
C3A 0.094(14) 0.050(9) 0.067(11) -0.003(8) -0.009(10) -0.001(9)
C4A 0.092(12) 0.046(8) 0.102(14) 0.001(9) -0.006(10) -0.023(8)
C5A 0.061(9) 0.054(8) 0.075(10) 0.009(8) 0.009(8) -0.011(7)
C6A 0.082(11) 0.058(9) 0.064(10) 0.019(8) 0.012(8) -0.008(8)
C7A 0.107(16) 0.138(19) 0.087(15) 0.023(14) 0.043(13) -0.036(15)
C8A 0.13(2) 0.16(2) 0.14(2) 0.049(19) 0.059(18) -0.048(18)
C9A 0.109(15) 0.112(15) 0.110(15) -0.010(12) 0.074(13) -0.028(13)
C10A 0.081(10) 0.057(9) 0.070(10) 0.003(7) 0.026(8) 0.001(7)
C1B 0.067(8) 0.050(7) 0.035(7) -0.002(6) 0.015(6) -0.002(6)
C2B 0.084(11) 0.058(9) 0.060(9) -0.006(8) 0.012(8) -0.020(9)
C3B 0.110(15) 0.071(11) 0.075(11) -0.018(9) 0.019(11) 0.002(10)
C4B 0.097(12) 0.059(9) 0.069(10) -0.002(8) 0.021(9) 0.009(8)
C5B 0.077(9) 0.032(6) 0.058(8) -0.004(6) 0.028(7) 0.012(6)
C6B 0.056(8) 0.042(7) 0.075(10) -0.005(7) 0.018(7) 0.018(6)
C7B 0.084(12) 0.079(12) 0.102(14) -0.012(11) 0.013(11) 0.034(10)
C8B 0.061(9) 0.071(10) 0.080(11) -0.010(8) 0.006(8) 0.023(8)
C9B 0.070(9) 0.055(8) 0.064(9) -0.006(7) 0.015(7) 0.004(7)
C10B 0.057(8) 0.047(7) 0.049(8) 0.006(6) 0.009(6) 0.007(6)
P7 0.079(3) 0.084(3) 0.071(3) -0.016(2) 0.011(2) -0.002(2)
F1 0.194(17) 0.42(3) 0.128(12) -0.109(17) 0.071(12) -0.18(2)
F2 0.201(16) 0.143(12) 0.120(11) 0.039(9) 0.003(10) -0.053(11)
F3 0.178(16) 0.205(17) 0.084(9) 0.011(9) -0.032(10) -0.113(13)
F4 0.209(16) 0.27(2) 0.078(8) 0.027(10) 0.042(9) -0.089(15)
F5 0.33(3) 0.158(15) 0.25(2) -0.001(15) 0.19(2) 0.075(18)
F6 0.24(2) 0.174(18) 0.47(4) -0.01(2) 0.18(3) 0.102(18)
P8 0.110(4) 0.077(3) 0.066(3) 0.000(2) 0.017(3) 0.016(3)
F7 0.123(11) 0.245(19) 0.136(12) 0.018(12) 0.018(9) 0.074(12)
F8 0.140(11) 0.110(9) 0.132(10) -0.029(8) 0.044(9) 0.006(8)
F9 0.204(13) 0.098(8) 0.106(8) -0.003(7) 0.085(9) 0.012(8)
F10 0.167(12) 0.108(9) 0.067(7) 0.004(6) 0.019(7) -0.020(8)
F11 0.37(3) 0.096(9) 0.146(12) -0.028(9) 0.168(16) -0.010(13)
F12 0.153(14) 0.208(18) 0.165(14) 0.037(13) -0.033(12) -0.027(13)
P9 0.200(8) 0.065(3) 0.128(5) 0.008(3) 0.049(5) -0.003(4)
F13 0.26(2) 0.100(10) 0.150(13) 0.000(9) 0.053(13) -0.001(11)
F14 0.187(17) 0.139(13) 0.219(19) 0.018(13) 0.029(15) 0.018(13)
F15 0.201(16) 0.112(10) 0.179(14) -0.040(10) 0.063(13) -0.022(11)
F16 0.26(2) 0.136(12) 0.196(16) 0.012(11) 0.131(16) 0.019(13)
F17 0.26(3) 0.110(12) 0.33(3) 0.027(16) 0.00(2) 0.061(16)
F18 0.48(5) 0.23(2) 0.21(2) -0.024(18) 0.12(3) -0.25(3)
P10 0.143(5) 0.072(3) 0.049(2) 0.012(2) -0.008(3) -0.030(3)
F19 0.29(2) 0.132(11) 0.081(8) 0.018(7) -0.010(10) -0.108(13)
F20 0.43(4) 0.158(15) 0.138(13) 0.062(11) -0.110(19) -0.17(2)
F21 0.23(2) 0.133(13) 0.197(18) 0.014(12) -0.120(16) -0.015(13)
F22 0.45(5) 0.30(3) 0.146(17) -0.027(19) 0.09(2) 0.10(3)
F23 0.33(3) 0.26(3) 0.158(16) -0.061(16) 0.131(19) -0.14(2)
F24 0.28(3) 0.148(16) 0.21(2) 0.037(15) -0.09(2) -0.002(17)
C6 0.33(12) 0.46(15) 0.6(2) -0.29(15) 0.10(12) -0.30(12)
Cl1 0.19(2) 0.18(2) 0.27(3) -0.10(2) 0.10(2) -0.050(18)
Cl1A 0.17(3) 0.15(3) 0.29(5) -0.05(3) 0.11(3) -0.04(2)
Cl2 0.229(18) 0.33(3) 0.238(19) -0.102(18) 0.006(15) -0.016(18)
C7 0.074(19) 0.11(2) 0.063(16) 0.013(15) -0.004(13) -0.021(17)
Cl3 0.45(6) 0.39(5) 0.57(7) 0.03(5) 0.21(5) 0.16(5)
Cl4 0.19(3) 1.2(2) 0.89(17) -0.40(16) 0.15(6) -0.16(7)
C8 0.45(11) 0.28(8) 0.20(5) -0.13(5) 0.23(7) -0.20(8)
Cl5 0.151(10) 0.175(11) 0.204(13) -0.009(9) 0.019(9) 0.010(8)
Cl6 0.34(3) 0.32(2) 0.129(10) -0.045(12) 0.046(13) -0.11(2)
C9 0.15(6) 0.27(9) 0.29(10) 0.05(8) -0.12(7) -0.14(6)
Cl7 0.27(4) 0.35(5) 0.52(7) -0.14(5) 0.14(4) -0.02(3)
Cl8 0.48(12) 0.9(2) 1.0(2) -0.40(19) 0.37(15) -0.03(13)

loop_
_atom_type_symbol
_atom_type_description
_atom_type_scat_dispersion_real
_atom_type_scat_dispersion_imag
_atom_type_scat_source
C C 0.0033 0.0016 'International Tables Vol C Tables 4.2.6.8 and 6.1.1.4'
H H 0.0000 0.0000 'International Tables Vol C Tables 4.2.6.8 and 6.1.1.4'
N N 0.0061 0.0033 'International Tables Vol C Tables 4.2.6.8 and 6.1.1.4'
F F 0.0171 0.0103 'International Tables Vol C Tables 4.2.6.8 and 6.1.1.4'
P P 0.1023 0.0942 'International Tables Vol C Tables 4.2.6.8 and 6.1.1.4'
Pd Pd -0.9988 1.0072 'International Tables Vol C Tables 4.2.6.8 and 6.1.1.4'
Os Os -1.2165 7.6030 'International Tables Vol C Tables 4.2.6.8 and 6.1.1.4'
Cl Cl 0.1484 0.1585 'International Tables Vol C Tables 4.2.6.8 and 6.1.1.4'

loop_
_geom_angle_atom_site_label_1
_geom_angle_atom_site_label_2
_geom_angle_atom_site_label_3
_geom_angle
N1 Os1 N2 77.0(5)
N1 Os1 N3 159.3(4)
N2 Os1 N3 88.7(4)
N1 Os1 N4 87.1(4)
N2 Os1 N4 83.6(4)
N3 Os1 N4 76.4(4)
N1 Os1 P1 105.0(3)
N2 Os1 P1 177.6(3)
N3 Os1 P1 89.7(3)
N4 Os1 P1 97.8(3)
N1 Os1 P2 93.7(3)
N2 Os1 P2 94.6(3)
N3 Os1 P2 102.4(3)
N4 Os1 P2 177.9(3)
P1 Os1 P2 83.91(12)
P4 Pd1 P3 84.22(12)
P4 Pd1 P6 101.61(13)
P3 Pd1 P6 172.29(13)
P4 Pd1 P5 168.00(13)
P3 Pd1 P5 102.85(12)
P6 Pd1 P5 70.55(13)
C21 P1 C11 99.9(7)
C21 P1 C1 105.3(6)
C11 P1 C1 102.6(6)
C21 P1 Os1 110.2(5)
C11 P1 Os1 125.3(5)
C1 P1 Os1 111.6(4)
C41 P2 C2 103.3(7)
C41 P2 C31 99.4(8)
C2 P2 C31 103.5(6)
C41 P2 Os1 116.7(5)
C2 P2 Os1 110.9(4)
C31 P2 Os1 120.8(5)
C61 P3 C51 107.4(7)
C61 P3 C3 107.7(6)
C51 P3 C3 102.0(6)
C61 P3 Pd1 116.2(5)
C51 P3 Pd1 111.7(5)
C3 P3 Pd1 110.8(4)
C81 P4 C71 107.9(6)
C81 P4 C4 109.2(6)
C71 P4 C4 101.7(6)
C81 P4 Pd1 114.8(4)
C71 P4 Pd1 111.5(4)
C4 P4 Pd1 111.0(5)
C101 P5 C91 105.9(7)
C101 P5 C5 107.3(7)
C91 P5 C5 109.0(7)
C101 P5 Pd1 117.4(5)
C91 P5 Pd1 123.3(5)
C5 P5 Pd1 91.7(4)
C121 P6 C111 103.6(6)
C121 P6 C5 107.0(7)
C111 P6 C5 110.5(6)
C121 P6 Pd1 118.9(5)
C111 P6 Pd1 123.9(5)
C5 P6 Pd1 91.1(4)
C1A N1 C5A 116.6(12)
C1A N1 Os1 127.7(10)
C5A N1 Os1 115.2(9)
C10A N2 C6A 116.7(13)
C10A N2 Os1 125.6(10)
C6A N2 Os1 117.1(10)
C1B N3 C5B 115.3(11)
C1B N3 Os1 128.4(9)
C5B N3 Os1 116.0(8)
C6B N4 C10B 115.7(11)
C6B N4 Os1 116.8(9)
C10B N4 Os1 127.3(8)
C3 C1 C2 90.5(8)
C3 C1 P1 114.0(8)
C2 C1 P1 112.8(8)
C3 C1 H1 112.6
C2 C1 H1 112.6
P1 C1 H1 112.6
C4 C2 C1 88.8(9)
C4 C2 P2 114.9(9)
C1 C2 P2 115.1(8)
C4 C2 H2 112.1
C1 C2 H2 112.1
P2 C2 H2 112.1
C1 C3 C4 90.7(9)
C1 C3 P3 123.4(9)
C4 C3 P3 113.7(9)
C1 C3 H3 109.2
C4 C3 H3 109.2
P3 C3 H3 109.2
C3 C4 C2 90.0(9)
C3 C4 P4 114.7(10)
C2 C4 P4 119.9(9)
C3 C4 H4 110.2
C2 C4 H4 110.2
P4 C4 H4 110.2
P5 C5 P6 95.4(6)
P5 C5 H5A 112.7
P6 C5 H5A 112.7
P5 C5 H5B 112.7
P6 C5 H5B 112.7
H5A C5 H5B 110.2
C12 C11 C16 117.9(13)
C12 C11 P1 121.2(11)
C16 C11 P1 120.9(12)
C11 C12 C13 121.2(16)
C11 C12 H12 119.4
C13 C12 H12 119.4
C14 C13 C12 119.1(19)
C14 C13 H13 120.4
C12 C13 H13 120.4
C15 C14 C13 120.1(16)
C15 C14 H14 120.0
C13 C14 H14 120.0
C14 C15 C16 121.2(19)
C14 C15 H15 119.4
C16 C15 H15 119.4
C15 C16 C11 120.3(18)
C15 C16 H16 119.8
C11 C16 H16 119.8
C26 C21 C22 118.9(15)
C26 C21 P1 118.8(13)
C22 C21 P1 121.8(12)
C23 C22 C21 118(2)
C23 C22 H22 120.8
C21 C22 H22 120.8
C24 C23 C22 122(2)
C24 C23 H23 119.0
C22 C23 H23 119.0
C23 C24 C25 119.7(19)
C23 C24 H24 120.2
C25 C24 H24 120.2
C24 C25 C26 120(2)
C24 C25 H25 119.8
C26 C25 H25 119.8
C21 C26 C25 120(2)
C21 C26 H26 119.8
C25 C26 H26 119.8
C36 C31 C32 121.0(16)
C36 C31 P2 122.2(12)
C32 C31 P2 116.8(14)
C31 C32 C33 115(2)
C31 C32 H32 122.6
C33 C32 H32 122.6
C34 C33 C32 124(2)
C34 C33 H33 117.8
C32 C33 H33 117.8
C33 C34 C35 120(2)
C33 C34 H34 119.9
C35 C34 H34 119.9
C36 C35 C34 116(3)
C36 C35 H35 122.0
C34 C35 H35 122.0
C31 C36 C35 123(2)
C31 C36 H36 118.5
C35 C36 H36 118.5
C42 C41 C46 118.6(14)
C42 C41 P2 125.6(12)
C46 C41 P2 115.5(13)
C41 C42 C43 124.7(18)
C41 C42 H42 117.7
C43 C42 H42 117.7
C42 C43 C44 113(2)
C42 C43 H43 123.7
C44 C43 H43 123.7
C45 C44 C43 123(2)
C45 C44 H44 118.4
C43 C44 H44 118.4
C44 C45 C46 122(2)
C44 C45 H45 118.8
C46 C45 H45 118.8
C45 C46 C41 118(2)
C45 C46 H46 120.9
C41 C46 H46 120.9
C52 C51 C56 117.9(13)
C52 C51 P3 122.3(12)
C56 C51 P3 119.9(11)
C51 C52 C53 120.2(17)
C51 C52 H52 119.9
C53 C52 H52 119.9
C52 C53 C54 120.8(18)
C52 C53 H53 119.6
C54 C53 H53 119.6
C55 C54 C53 119.6(17)
C55 C54 H54 120.2
C53 C54 H54 120.2
C54 C55 C56 121.6(18)
C54 C55 H55 119.2
C56 C55 H55 119.2
C51 C56 C55 119.8(16)
C51 C56 H56 120.1
C55 C56 H56 120.1
C66 C61 C62 119.6(14)
C66 C61 P3 122.2(12)
C62 C61 P3 117.9(10)
C63 C62 C61 119.7(16)
C63 C62 H62 120.1
C61 C62 H62 120.1
C62 C63 C64 118.1(18)
C62 C63 H63 121.0
C64 C63 H63 121.0
C65 C64 C63 121.7(19)
C65 C64 H64 119.1
C63 C64 H64 119.1
C64 C65 C66 121.9(19)
C64 C65 H65 119.1
C66 C65 H65 119.1
C65 C66 C61 118.6(18)
C65 C66 H66 120.7
C61 C66 H66 120.7
C72 C71 C76 120.0
C72 C71 P4 118.6(8)
C76 C71 P4 121.1(8)
C71 C72 C73 120.0
C71 C72 H72A 120.0
C73 C72 H72A 120.0
C72 C73 C74 120.0
C72 C73 H73A 120.0
C74 C73 H73A 120.0
C75 C74 C73 120.0
C75 C74 H74A 120.0
C73 C74 H74A 120.0
C76 C75 C74 120.0
C76 C75 H75A 120.0
C74 C75 H75A 120.0
C75 C76 C71 120.0
C75 C76 H76A 120.0
C71 C76 H76A 120.0
C82 C81 C86 118.1(12)
C82 C81 P4 122.5(11)
C86 C81 P4 119.2(10)
C83 C82 C81 119.7(16)
C83 C82 H82 120.2
C81 C82 H82 120.2
C82 C83 C84 122.1(17)
C82 C83 H83 119.0
C84 C83 H83 119.0
C83 C84 C85 119.7(16)
C83 C84 H84 120.1
C85 C84 H84 120.1
C84 C85 C86 119.4(17)
C84 C85 H85 120.3
C86 C85 H85 120.3
C85 C86 C81 121.0(14)
C85 C86 H86 119.5
C81 C86 H86 119.5
C96 C91 C92 122.5(15)
C96 C91 P5 122.0(12)
C92 C91 P5 115.5(12)
C93 C92 C91 115.2(17)
C93 C92 H92 122.4
C91 C92 H92 122.4
C94 C93 C92 124(2)
C94 C93 H93 118.1
C92 C93 H93 118.1
C93 C94 C95 119.6(19)
C93 C94 H94 120.2
C95 C94 H94 120.2
C94 C95 C96 120(2)
C94 C95 H95 119.9
C96 C95 H95 119.9
C91 C96 C95 118.7(19)
C91 C96 H96 120.6
C95 C96 H96 120.7
C102 C101 C106 119.8(14)
C102 C101 P5 122.1(11)
C106 C101 P5 118.0(12)
C101 C102 C103 123.0(16)
C101 C102 H102 118.5
C103 C102 H102 118.5
C102 C103 C104 115.8(18)
C102 C103 H103 122.1
C104 C103 H103 122.1
C105 C104 C103 122.8(18)
C105 C104 H104 118.6
C103 C104 H104 118.6
C104 C105 C106 120.8(16)
C104 C105 H105 119.6
C106 C105 H105 119.6
C105 C106 C101 117.5(16)
C105 C106 H106 121.2
C101 C106 H106 121.2
C112 C111 C116 118.4(15)
C112 C111 P6 121.7(11)
C116 C111 P6 119.8(12)
C111 C112 C113 120.4(17)
C111 C112 H112 119.8
C113 C112 H112 119.8
C114 C113 C112 122.3(17)
C114 C113 H113 118.9
C112 C113 H113 118.9
C113 C114 C115 117.7(18)
C113 C114 H114 121.1
C115 C114 H114 121.1
C114 C115 C116 124(2)
C114 C115 H115 118.1
C116 C115 H115 118.1
C111 C116 C115 117.2(18)
C111 C116 H116 121.4
C115 C116 H116 121.4
C122 C121 C126 118.8(14)
C122 C121 P6 120.7(13)
C126 C121 P6 120.3(12)
C123 C122 C121 122(2)
C123 C122 H122 119.1
C121 C122 H122 119.1
C122 C123 C124 121(2)
C122 C123 H123 119.5
C124 C123 H123 119.5
C123 C124 C125 118.4(18)
C123 C124 H124 120.8
C125 C124 H124 120.8
C124 C125 C126 120.0(19)
C124 C125 H125 120.0
C126 C125 H125 120.0
C121 C126 C125 119.3(17)
C121 C126 H126 120.3
C125 C126 H126 120.3
N1 C1A C2A 123.3(15)
N1 C1A H1A 118.3
C2A C1A H1A 118.3
C3A C2A C1A 121.6(18)
C3A C2A H2A 119.2
C1A C2A H2A 119.2
C2A C3A C4A 117.8(17)
C2A C3A H3A 121.1
C4A C3A H3A 121.1
C3A C4A C5A 120.1(19)
C3A C4A H4A 119.9
C5A C4A H4A 119.9
N1 C5A C4A 120.4(16)
N1 C5A C6A 116.1(13)
C4A C5A C6A 123.5(16)
C7A C6A N2 123.5(18)
C7A C6A C5A 123.5(17)
N2 C6A C5A 112.9(13)
C6A C7A C8A 118(2)
C6A C7A H7A 121.1
C8A C7A H7A 121.1
C9A C8A C7A 122(2)
C9A C8A H8A 119.2
C7A C8A H8A 119.2
C10A C9A C8A 114.9(19)
C10A C9A H9A 122.5
C8A C9A H9A 122.5
N2 C10A C9A 125.4(16)
N2 C10A H10A 117.3
C9A C10A H10A 117.3
N3 C1B C2B 125.0(13)
N3 C1B H1B 117.5
C2B C1B H1B 117.5
C3B C2B C1B 118.5(15)
C3B C2B H2B 120.8
C1B C2B H2B 120.7
C4B C3B C2B 118.1(16)
C4B C3B H3B 121.0
C2B C3B H3B 121.0
C3B C4B C5B 121.2(16)
C3B C4B H4B 119.4
C5B C4B H4B 119.4
N3 C5B C4B 121.8(13)
N3 C5B C6B 114.5(10)
C4B C5B C6B 123.6(12)
N4 C6B C7B 120.9(14)
N4 C6B C5B 114.5(11)
C7B C6B C5B 124.5(13)
C8B C7B C6B 122.2(16)
C8B C7B H7B 118.9
C6B C7B H7B 118.9
C7B C8B C9B 118.2(15)
C7B C8B H8B 120.9
C9B C8B H8B 120.9
C8B C9B C10B 117.7(14)
C8B C9B H9B 121.1
C10B C9B H9B 121.1
N4 C10B C9B 125.0(12)
N4 C10B H10B 117.5
C9B C10B H10B 117.5
F5 P7 F6 174.7(19)
F5 P7 F1 93.2(16)
F6 P7 F1 91.9(16)
F5 P7 F4 95.9(13)
F6 P7 F4 85.9(15)
F1 P7 F4 90.6(11)
F5 P7 F3 86.6(14)
F6 P7 F3 88.5(15)
F1 P7 F3 176.1(12)
F4 P7 F3 85.5(9)
F5 P7 F2 80.9(12)
F6 P7 F2 97.3(14)
F1 P7 F2 89.9(10)
F4 P7 F2 176.7(12)
F3 P7 F2 93.9(8)
F11 P8 F9 91.6(7)
F11 P8 F12 91.6(13)
F9 P8 F12 90.3(10)
F11 P8 F7 89.7(12)
F9 P8 F7 89.2(9)
F12 P8 F7 178.6(12)
F11 P8 F10 89.6(7)
F9 P8 F10 178.7(7)
F12 P8 F10 90.2(10)
F7 P8 F10 90.3(9)
F11 P8 F8 177.0(11)
F9 P8 F8 89.3(7)
F12 P8 F8 91.2(10)
F7 P8 F8 87.5(9)
F10 P8 F8 89.5(7)
F14 P9 F18 98(2)
F14 P9 F17 174.4(15)
F18 P9 F17 86.4(18)
F14 P9 F13 92.9(12)
F18 P9 F13 87.5(12)
F17 P9 F13 91.0(12)
F14 P9 F16 88.3(12)
F18 P9 F16 173.2(17)
F17 P9 F16 87.4(16)
F13 P9 F16 95.6(11)
F14 P9 F15 86.8(11)
F18 P9 F15 90.9(12)
F17 P9 F15 89.4(13)
F13 P9 F15 178.3(12)
F16 P9 F15 86.1(10)
F20 P10 F23 96.5(14)
F20 P10 F21 92.6(10)
F23 P10 F21 115.6(19)
F20 P10 F19 175.9(17)
F23 P10 F19 86.9(11)
F21 P10 F19 87.9(9)
F20 P10 F24 88.9(12)
F23 P10 F24 75.6(15)
F21 P10 F24 168.4(19)
F19 P10 F24 89.8(11)
F20 P10 F22 89.6(18)
F23 P10 F22 160.3(18)
F21 P10 F22 82.6(15)
F19 P10 F22 86.5(15)
F24 P10 F22 85.8(19)

loop_
_geom_bond_atom_site_label_1
_geom_bond_atom_site_label_2
_geom_bond_distance
Os1 N1 2.078(11)
Os1 N2 2.091(11)
Os1 N3 2.094(10)
Os1 N4 2.115(10)
Os1 P1 2.323(3)
Os1 P2 2.328(3)
Pd1 P4 2.309(3)
Pd1 P3 2.310(3)
Pd1 P6 2.363(4)
Pd1 P5 2.363(4)
P1 C21 1.819(14)
P1 C11 1.820(13)
P1 C1 1.882(12)
P2 C41 1.826(15)
P2 C2 1.850(13)
P2 C31 1.852(15)
P3 C61 1.801(13)
P3 C51 1.815(14)
P3 C3 1.870(13)
P4 C81 1.795(13)
P4 C71 1.796(9)
P4 C4 1.852(14)
P5 C101 1.820(14)
P5 C91 1.826(14)
P5 C5 1.834(14)
P6 C121 1.801(13)
P6 C111 1.818(14)
P6 C5 1.857(13)
N1 C1A 1.352(18)
N1 C5A 1.381(18)
N2 C10A 1.353(18)
N2 C6A 1.369(19)
N3 C1B 1.342(16)
N3 C5B 1.365(16)
N4 C6B 1.337(16)
N4 C10B 1.372(16)
C1 C3 1.545(17)
C1 C2 1.593(17)
C1 H1 0.9800
C2 C4 1.578(18)
C2 H2 0.9800
C3 C4 1.574(17)
C3 H3 0.9800
C4 H4 0.9800
C5 H5A 0.9700
C5 H5B 0.9700
C11 C12 1.39(2)
C11 C16 1.40(2)
C12 C13 1.39(2)
C12 H12 0.9300
C13 C14 1.38(3)
C13 H13 0.9300
C14 C15 1.37(3)
C14 H14 0.9300
C15 C16 1.37(2)
C15 H15 0.9300
C16 H16 0.9300
C21 C26 1.37(2)
C21 C22 1.42(2)
C22 C23 1.39(3)
C22 H22 0.9300
C23 C24 1.34(4)
C23 H23 0.9300
C24 C25 1.39(4)
C24 H24 0.9300
C25 C26 1.39(3)
C25 H25 0.9300
C26 H26 0.9300
C31 C36 1.35(3)
C31 C32 1.39(2)
C32 C33 1.50(3)
C32 H32 0.9300
C33 C34 1.25(3)
C33 H33 0.9300
C34 C35 1.46(4)
C34 H34 0.9300
C35 C36 1.41(2)
C35 H35 0.9300
C36 H36 0.9300
C41 C42 1.35(2)
C41 C46 1.46(2)
C42 C43 1.42(2)
C42 H42 0.9300
C43 C44 1.47(4)
C43 H43 0.9300
C44 C45 1.32(4)
C44 H44 0.9300
C45 C46 1.37(3)
C45 H45 0.9300
C46 H46 0.9300
C51 C52 1.38(2)
C51 C56 1.39(2)
C52 C53 1.38(2)
C52 H52 0.9300
C53 C54 1.38(3)
C53 H53 0.9300
C54 C55 1.31(3)
C54 H54 0.9300
C55 C56 1.39(2)
C55 H55 0.9300
C56 H56 0.9300
C61 C66 1.401(19)
C61 C62 1.41(2)
C62 C63 1.37(2)
C62 H62 0.9300
C63 C64 1.42(3)
C63 H63 0.9300
C64 C65 1.32(3)
C64 H64 0.9300
C65 C66 1.37(3)
C65 H65 0.9300
C66 H66 0.9300
C71 C72 1.3900
C71 C76 1.3900
C72 C73 1.3900
C72 H72A 0.9300
C73 C74 1.3900
C73 H73A 0.9300
C74 C75 1.3900
C74 H74A 0.9300
C75 C76 1.3900
C75 H75A 0.9300
C76 H76A 0.9300
C81 C82 1.40(2)
C81 C86 1.40(2)
C82 C83 1.35(3)
C82 H82 0.9300
C83 C84 1.37(3)
C83 H83 0.9300
C84 C85 1.37(3)
C84 H84 0.9300
C85 C86 1.38(2)
C85 H85 0.9300
C86 H86 0.9300
C91 C96 1.38(2)
C91 C92 1.41(2)
C92 C93 1.41(2)
C92 H92 0.9300
C93 C94 1.34(3)
C93 H93 0.9300
C94 C95 1.38(3)
C94 H94 0.9300
C95 C96 1.40(2)
C95 H95 0.9300
C96 H96 0.9300
C101 C102 1.34(2)
C101 C106 1.41(2)
C102 C103 1.38(2)
C102 H102 0.9300
C103 C104 1.40(3)
C103 H103 0.9300
C104 C105 1.32(3)
C104 H104 0.9300
C105 C106 1.40(3)
C105 H105 0.9300
C106 H106 0.9300
C111 C112 1.35(2)
C111 C116 1.37(2)
C112 C113 1.40(3)
C112 H112 0.9300
C113 C114 1.29(3)
C113 H113 0.9300
C114 C115 1.33(3)
C114 H114 0.9300
C115 C116 1.41(3)
C115 H115 0.9300
C116 H116 0.9300
C121 C122 1.37(2)
C121 C126 1.38(2)
C122 C123 1.35(3)
C122 H122 0.9300
C123 C124 1.37(3)
C123 H123 0.9300
C124 C125 1.39(3)
C124 H124 0.9300
C125 C126 1.40(2)
C125 H125 0.9300
C126 H126 0.9300
C1A C2A 1.40(2)
C1A H1A 0.9300
C2A C3A 1.33(3)
C2A H2A 0.9300
C3A C4A 1.40(3)
C3A H3A 0.9300
C4A C5A 1.44(2)
C4A H4A 0.9300
C5A C6A 1.45(2)
C6A C7A 1.34(3)
C7A C8A 1.40(4)
C7A H7A 0.9300
C8A C9A 1.40(3)
C8A H8A 0.9300
C9A C10A 1.37(2)
C9A H9A 0.9300
C10A H10A 0.9300
C1B C2B 1.37(2)
C1B H1B 0.9300
C2B C3B 1.37(3)
C2B H2B 0.9300
C3B C4B 1.36(2)
C3B H3B 0.9300
C4B C5B 1.375(19)
C4B H4B 0.9300
C5B C6B 1.481(19)
C6B C7B 1.41(2)
C7B C8B 1.35(2)
C7B H7B 0.9300
C8B C9B 1.38(2)
C8B H8B 0.9300
C9B C10B 1.382(19)
C9B H9B 0.9300
C10B H10B 0.9300
P7 F5 1.486(17)
P7 F6 1.494(17)
P7 F1 1.501(15)
P7 F4 1.517(14)
P7 F3 1.560(14)
P7 F2 1.572(14)
P8 F11 1.535(13)
P8 F9 1.557(13)
P8 F12 1.569(17)
P8 F7 1.575(15)
P8 F10 1.599(14)
P8 F8 1.628(13)
P9 F14 1.50(2)
P9 F18 1.50(2)
P9 F17 1.51(2)
P9 F13 1.560(17)
P9 F16 1.571(19)
P9 F15 1.621(16)
P10 F20 1.458(14)
P10 F23 1.478(19)
P10 F21 1.523(14)
P10 F19 1.554(13)
P10 F24 1.59(2)
P10 F22 1.62(3)

loop_
_geom_torsion_atom_site_label_1
_geom_torsion_atom_site_label_2
_geom_torsion_atom_site_label_3
_geom_torsion_atom_site_label_4
_geom_torsion
C21 P1 C1 C3 153.0(9)
C11 P1 C1 C3 49.0(10)
Os1 P1 C1 C3 -87.5(8)
C21 P1 C1 C2 -105.7(9)
C11 P1 C1 C2 150.3(9)
Os1 P1 C1 C2 13.8(9)
C3 C1 C2 C4 2.9(10)
P1 C1 C2 C4 -113.4(9)
C3 C1 C2 P2 119.9(9)
P1 C1 C2 P2 3.6(11)
C41 P2 C2 C4 -152.7(10)
C31 P2 C2 C4 -49.4(11)
Os1 P2 C2 C4 81.5(9)
C41 P2 C2 C1 106.3(10)
C31 P2 C2 C1 -150.5(9)
Os1 P2 C2 C1 -19.5(9)
C2 C1 C3 C4 -2.9(10)
P1 C1 C3 C4 112.3(9)
C2 C1 C3 P3 116.3(9)
P1 C1 C3 P3 -128.4(8)
C61 P3 C3 C1 37.9(11)
C51 P3 C3 C1 150.8(10)
Pd1 P3 C3 C1 -90.2(9)
C61 P3 C3 C4 145.6(9)
C51 P3 C3 C4 -101.5(10)
Pd1 P3 C3 C4 17.5(10)
C1 C3 C4 C2 3.0(10)
P3 C3 C4 C2 -124.3(9)
C1 C3 C4 P4 126.3(9)
P3 C3 C4 P4 -1.0(12)
C1 C2 C4 C3 -2.9(10)
P2 C2 C4 C3 -120.1(9)
C1 C2 C4 P4 -121.6(10)
P2 C2 C4 P4 121.1(9)
C81 P4 C4 C3 -143.3(9)
C71 P4 C4 C3 102.9(10)
Pd1 P4 C4 C3 -15.8(10)
C81 P4 C4 C2 -38.1(12)
C71 P4 C4 C2 -151.9(10)
Pd1 P4 C4 C2 89.4(10)
C101 P5 C5 P6 -91.7(7)
C91 P5 C5 P6 154.0(6)
Pd1 P5 C5 P6 27.8(5)
C121 P6 C5 P5 93.0(7)
C111 P6 C5 P5 -154.8(6)
Pd1 P6 C5 P5 -27.8(5)
C21 P1 C11 C12 136.2(12)
C1 P1 C11 C12 -115.6(12)
Os1 P1 C11 C12 12.7(14)
C21 P1 C11 C16 -40.1(13)
C1 P1 C11 C16 68.1(12)
Os1 P1 C11 C16 -163.6(9)
C16 C11 C12 C13 -1(2)
P1 C11 C12 C13 -177.9(12)
C11 C12 C13 C14 3(2)
C12 C13 C14 C15 -1(3)
C13 C14 C15 C16 -2(3)
C14 C15 C16 C11 3(3)
C12 C11 C16 C15 -2(2)
P1 C11 C16 C15 174.8(13)
C11 P1 C21 C26 -59.2(13)
C1 P1 C21 C26 -165.3(12)
Os1 P1 C21 C26 74.2(12)
C11 P1 C21 C22 128.1(12)
C1 P1 C21 C22 22.1(13)
Os1 P1 C21 C22 -98.4(12)
C26 C21 C22 C23 -4(2)
P1 C21 C22 C23 168.7(13)
C21 C22 C23 C24 5(3)
C22 C23 C24 C25 -4(3)
C23 C24 C25 C26 0(3)
C22 C21 C26 C25 1(2)
P1 C21 C26 C25 -172.0(14)
C24 C25 C26 C21 1(3)
C41 P2 C31 C36 -153.6(19)
C2 P2 C31 C36 100.2(19)
Os1 P2 C31 C36 -25(2)
C41 P2 C31 C32 26.4(16)
C2 P2 C31 C32 -79.8(15)
Os1 P2 C31 C32 155.4(13)
C36 C31 C32 C33 5(3)
P2 C31 C32 C33 -175.2(17)
C31 C32 C33 C34 -3(4)
C32 C33 C34 C35 -4(5)
C33 C34 C35 C36 9(5)
C32 C31 C36 C35 0(4)
P2 C31 C36 C35 -180(2)
C34 C35 C36 C31 -7(4)
C2 P2 C41 C42 -15.2(16)
C31 P2 C41 C42 -121.6(15)
Os1 P2 C41 C42 106.7(15)
C2 P2 C41 C46 170.8(11)
C31 P2 C41 C46 64.4(12)
Os1 P2 C41 C46 -67.3(13)
C46 C41 C42 C43 4(3)
P2 C41 C42 C43 -170.2(15)
C41 C42 C43 C44 -4(3)
C42 C43 C44 C45 4(3)
C43 C44 C45 C46 -5(4)
C44 C45 C46 C41 4(3)
C42 C41 C46 C45 -3(2)
P2 C41 C46 C45 171.4(14)
C61 P3 C51 C52 66.1(15)
C3 P3 C51 C52 -47.1(14)
Pd1 P3 C51 C52 -165.4(12)
C61 P3 C51 C56 -114.1(14)
C3 P3 C51 C56 132.7(13)
Pd1 P3 C51 C56 14.4(15)
C56 C51 C52 C53 -1(3)
P3 C51 C52 C53 179.3(16)
C51 C52 C53 C54 -2(3)
C52 C53 C54 C55 3(4)
C53 C54 C55 C56 -3(4)
C52 C51 C56 C55 1(3)
P3 C51 C56 C55 -179.1(16)
C54 C55 C56 C51 1(4)
C51 P3 C61 C66 0.0(14)
C3 P3 C61 C66 109.3(12)
Pd1 P3 C61 C66 -125.8(12)
C51 P3 C61 C62 174.1(11)
C3 P3 C61 C62 -76.7(12)
Pd1 P3 C61 C62 48.2(12)
C66 C61 C62 C63 -7(2)
P3 C61 C62 C63 178.9(12)
C61 C62 C63 C64 7(3)
C62 C63 C64 C65 -4(3)
C63 C64 C65 C66 -1(3)
C64 C65 C66 C61 1(3)
C62 C61 C66 C65 2(2)
P3 C61 C66 C65 176.4(14)
C81 P4 C71 C72 -69.1(11)
C4 P4 C71 C72 45.7(12)
Pd1 P4 C71 C72 164.0(10)
C81 P4 C71 C76 117.5(12)
C4 P4 C71 C76 -127.8(12)
Pd1 P4 C71 C76 -9.4(12)
C76 C71 C72 C73 0.0
P4 C71 C72 C73 -173.5(10)
C71 C72 C73 C74 0.0
C72 C73 C74 C75 0.0
C73 C74 C75 C76 0.0
C74 C75 C76 C71 0.0
C72 C71 C76 C75 0.0
P4 C71 C76 C75 173.3(10)
C71 P4 C81 C82 -4.0(16)
C4 P4 C81 C82 -113.7(15)
Pd1 P4 C81 C82 121.0(14)
C71 P4 C81 C86 -177.9(11)
C4 P4 C81 C86 72.4(12)
Pd1 P4 C81 C86 -53.0(12)
C86 C81 C82 C83 -4(3)
P4 C81 C82 C83 -177.7(18)
C81 C82 C83 C84 4(4)
C82 C83 C84 C85 -2(4)
C83 C84 C85 C86 -1(3)
C84 C85 C86 C81 1(2)
C82 C81 C86 C85 1(2)
P4 C81 C86 C85 175.2(12)
C101 P5 C91 C96 -131.6(14)
C5 P5 C91 C96 -16.5(16)
Pd1 P5 C91 C96 88.8(14)
C101 P5 C91 C92 48.1(13)
C5 P5 C91 C92 163.2(11)
Pd1 P5 C91 C92 -91.5(11)
C96 C91 C92 C93 -2(2)
P5 C91 C92 C93 178.8(13)
C91 C92 C93 C94 -1(3)
C92 C93 C94 C95 3(4)
C93 C94 C95 C96 -3(4)
C92 C91 C96 C95 1(3)
P5 C91 C96 C95 -179.0(15)
C94 C95 C96 C91 1(3)
C91 P5 C101 C102 -132.5(14)
C5 P5 C101 C102 111.1(14)
Pd1 P5 C101 C102 9.8(15)
C91 P5 C101 C106 47.0(14)
C5 P5 C101 C106 -69.3(14)
Pd1 P5 C101 C106 -170.6(11)
C106 C101 C102 C103 4(3)
P5 C101 C102 C103 -176.5(15)
C101 C102 C103 C104 -3(3)
C102 C103 C104 C105 0(4)
C103 C104 C105 C106 2(4)
C104 C105 C106 C101 -2(3)
C102 C101 C106 C105 -1(3)
P5 C101 C106 C105 179.1(15)
C121 P6 C111 C112 -30.6(16)
C5 P6 C111 C112 -144.9(14)
Pd1 P6 C111 C112 109.1(14)
C121 P6 C111 C116 152.1(17)
C5 P6 C111 C116 37.8(18)
Pd1 P6 C111 C116 -68.3(18)
C116 C111 C112 C113 0(3)
P6 C111 C112 C113 -177.6(16)
C111 C112 C113 C114 -2(3)
C112 C113 C114 C115 1(4)
C113 C114 C115 C116 2(5)
C112 C111 C116 C115 3(4)
P6 C111 C116 C115 -179(2)
C114 C115 C116 C111 -5(5)
C111 P6 C121 C122 -59.6(16)
C5 P6 C121 C122 57.3(16)
Pd1 P6 C121 C122 158.3(13)
C111 P6 C121 C126 115.4(13)
C5 P6 C121 C126 -127.7(12)
Pd1 P6 C121 C126 -26.7(14)
C126 C121 C122 C123 0(3)
P6 C121 C122 C123 174.6(17)
C121 C122 C123 C124 -4(3)
C122 C123 C124 C125 9(3)
C123 C124 C125 C126 -9(3)
C122 C121 C126 C125 1(2)
P6 C121 C126 C125 -174.5(12)
C124 C125 C126 C121 4(3)
C5A N1 C1A C2A 2.4(19)
Os1 N1 C1A C2A 173.9(11)
N1 C1A C2A C3A -3(2)
C1A C2A C3A C4A 0(3)
C2A C3A C4A C5A 4(2)
C1A N1 C5A C4A 0.9(19)
Os1 N1 C5A C4A -171.7(11)
C1A N1 C5A C6A -176.4(12)
Os1 N1 C5A C6A 11.1(16)
C3A C4A C5A N1 -4(2)
C3A C4A C5A C6A 173.1(15)
C10A N2 C6A C7A 1(2)
Os1 N2 C6A C7A 173.5(16)
C10A N2 C6A C5A 179.3(13)
Os1 N2 C6A C5A -8.7(16)
N1 C5A C6A C7A 176.2(17)
C4A C5A C6A C7A -1(3)
N1 C5A C6A N2 -1.6(19)
C4A C5A C6A N2 -178.7(14)
N2 C6A C7A C8A -1(3)
C5A C6A C7A C8A -179(2)
C6A C7A C8A C9A 3(4)
C7A C8A C9A C10A -4(4)
C6A N2 C10A C9A -3(2)
Os1 N2 C10A C9A -174.0(14)
C8A C9A C10A N2 4(3)
C5B N3 C1B C2B -0.6(18)
Os1 N3 C1B C2B 172.5(11)
N3 C1B C2B C3B -1(2)
C1B C2B C3B C4B 0(3)
C2B C3B C4B C5B 2(3)
C1B N3 C5B C4B 2.8(18)
Os1 N3 C5B C4B -171.2(11)
C1B N3 C5B C6B -172.3(11)
Os1 N3 C5B C6B 13.6(14)
C3B C4B C5B N3 -4(2)
C3B C4B C5B C6B 171.2(16)
C10B N4 C6B C7B -3(2)
Os1 N4 C6B C7B 171.9(14)
C10B N4 C6B C5B 179.4(11)
Os1 N4 C6B C5B -5.4(16)
N3 C5B C6B N4 -5.3(18)
C4B C5B C6B N4 179.6(14)
N3 C5B C6B C7B 177.5(16)
C4B C5B C6B C7B 2(3)
N4 C6B C7B C8B 5(3)
C5B C6B C7B C8B -177.7(17)
C6B C7B C8B C9B -4(3)
C7B C8B C9B C10B 1(2)
C6B N4 C10B C9B 0.4(19)
Os1 N4 C10B C9B -174.1(11)
C8B C9B C10B N4 1(2)
